data_4086729
loop_
_publ_author_name
'Valadez, Travis N.'
'Norton, Jack R.'
'Neary, Michelle C.'
'Quinlivan, Patrick J.'

_publ_section_title
;
 Reaction of Cp*2Zr(2,3-dimethylbutadiene) with Isonitriles and CO
;
_journal_issue 18
_journal_name_full Organometallics
_journal_page_first 3163
_journal_paper_doi 10.1021/acs.organomet.6b00522
_journal_volume 35
_journal_year 2016
_chemical_formula_moiety 'C31 H49 N Zr'
_chemical_formula_sum 'C31 H49 N Zr'
_chemical_formula_weight 526.93
_space_group_crystal_system orthorhombic
_space_group_IT_number 61
_space_group_name_Hall '-P 2ac 2ab'
_space_group_name_H-M_alt 'P b c a'
_symmetry_space_group_name_Hall '-P 2ac 2ab'
_symmetry_space_group_name_H-M 'P b c a'
_atom_sites_solution_hydrogens geom
_audit_creation_method SHELXL-2014/7
_cell_angle_alpha 90
_cell_angle_beta 90
_cell_angle_gamma 90
_cell_formula_units_Z 8
_cell_length_a 15.033(2)
_cell_length_b 14.892(2)
_cell_length_c 25.247(4)
_cell_measurement_reflns_used 9161
_cell_measurement_temperature 130(2)
_cell_measurement_theta_max 32.99
_cell_measurement_theta_min 2.51
_cell_volume 5652.1(14)
_computing_cell_refinement 'Bruker SAINT'
_computing_data_collection 'Bruker APEX2'
_computing_data_reduction 'Bruker SAINT'
_computing_molecular_graphics 'Bruker SHELXTL'
_computing_publication_material 'Bruker SHELXTL'
_computing_structure_refinement 'SHELXL-2014/7 (Sheldrick, 2014)'
_computing_structure_solution 'SHELXS-97 (Sheldrick 2008)'
_diffrn_ambient_temperature 130(2)
_diffrn_measured_fraction_theta_full 1.000
_diffrn_measured_fraction_theta_max 0.978
_diffrn_measurement_device_type 'Bruker APEX-II CCD'
_diffrn_measurement_method '\f and \w scans'
_diffrn_radiation_type MoK\a
_diffrn_radiation_wavelength 0.71073
_diffrn_reflns_av_R_equivalents 0.0597
_diffrn_reflns_av_unetI/netI 0.0342
_diffrn_reflns_Laue_measured_fraction_full 1.000
_diffrn_reflns_Laue_measured_fraction_max 0.978
_diffrn_reflns_limit_h_max 23
_diffrn_reflns_limit_h_min -23
_diffrn_reflns_limit_k_max 22
_diffrn_reflns_limit_k_min -21
_diffrn_reflns_limit_l_max 37
_diffrn_reflns_limit_l_min -38
_diffrn_reflns_number 98275
_diffrn_reflns_point_group_measured_fraction_full 1.000
_diffrn_reflns_point_group_measured_fraction_max 0.978
_diffrn_reflns_theta_full 25.000
_diffrn_reflns_theta_max 32.997
_diffrn_reflns_theta_min 1.613
_exptl_absorpt_coefficient_mu 0.407
_exptl_absorpt_correction_T_max 0.7465
_exptl_absorpt_correction_T_min 0.6824
_exptl_absorpt_correction_type empirical
_exptl_absorpt_process_details sadabs
_exptl_crystal_colour yellow
_exptl_crystal_density_diffrn 1.238
_exptl_crystal_description plate
_exptl_crystal_F_000 2256
_exptl_crystal_size_max 0.260
_exptl_crystal_size_mid 0.230
_exptl_crystal_size_min 0.050
_refine_diff_density_max 0.805
_refine_diff_density_min -0.391
_refine_diff_density_rms 0.080
_refine_ls_extinction_method none
_refine_ls_goodness_of_fit_ref 1.019
_refine_ls_hydrogen_treatment constr
_refine_ls_matrix_type full
_refine_ls_number_parameters 409
_refine_ls_number_reflns 10415
_refine_ls_number_restraints 570
_refine_ls_restrained_S_all 1.013
_refine_ls_R_factor_all 0.0557
_refine_ls_R_factor_gt 0.0353
_refine_ls_shift/su_max 0.002
_refine_ls_shift/su_mean 0.000
_refine_ls_structure_factor_coef Fsqd
_refine_ls_weighting_details 'w=1/[\s^2^(Fo^2^)+(0.0311P)^2^+5.3766P] where P=(Fo^2^+2Fc^2^)/3'
_refine_ls_weighting_scheme calc
_refine_ls_wR_factor_gt 0.0776
_refine_ls_wR_factor_ref 0.0872
_reflns_Friedel_coverage 0.000
_reflns_number_gt 7917
_reflns_number_total 10415
_reflns_threshold_expression 'I > 2\s(I)'
_cod_data_source_file om6b00522_si_002.cif
_cod_data_source_block zrcntbu
_cod_original_cell_volume 5652.1(15)
_cod_database_code 4086729
_shelx_shelxl_version_number 2014/7
_shelx_space_group_comment
; 
The symmetry employed for this shelxl refinement is uniquely defined 
by the following loop, which should always be used as a source of 
symmetry information in preference to the above space-group names. 
They are only intended as comments. 
;
_shelx_estimated_absorpt_t_min 0.902
_shelx_estimated_absorpt_t_max 0.980

loop_
_space_group_symop_operation_xyz
'x, y, z'
'-x+1/2, -y, z+1/2'
'-x, y+1/2, -z+1/2'
'x+1/2, -y+1/2, -z'
'-x, -y, -z'
'x-1/2, y, -z-1/2'
'x, -y-1/2, z-1/2'
'-x-1/2, y-1/2, z'

loop_
_atom_site_label
_atom_site_type_symbol
_atom_site_fract_x
_atom_site_fract_y
_atom_site_fract_z
_atom_site_U_iso_or_equiv
_atom_site_adp_type
_atom_site_occupancy
_atom_site_site_symmetry_order
_atom_site_calc_flag
_atom_site_refinement_flags_posn
_atom_site_refinement_flags_adp
_atom_site_refinement_flags_occupancy
_atom_site_disorder_assembly
_atom_site_disorder_group
Zr Zr 0.50964(2) 0.22417(2) 0.38527(2) 0.01109(4) Uani 1 1 d . U . . .
N1 N 0.37205(8) 0.26784(9) 0.34873(5) 0.0165(2) Uani 1 1 d . U . . .
C1 C 0.40576(10) 0.32598(10) 0.37943(6) 0.0168(3) Uani 1 1 d . U . . .
C2 C 0.38003(11) 0.41814(11) 0.39723(7) 0.0242(3) Uani 1 1 d . U . . .
H2A H 0.3415 0.4135 0.4289 0.029 Uiso 1 1 calc R U . . .
H2B H 0.3453 0.4479 0.3689 0.029 Uiso 1 1 calc R U . . .
C3 C 0.46055(12) 0.47490(10) 0.41037(6) 0.0201(3) Uani 1 1 d . U . . .
C4 C 0.53611(11) 0.44046(10) 0.43101(6) 0.0168(3) Uani 1 1 d . U . . .
C5 C 0.55056(10) 0.34272(10) 0.44359(6) 0.0164(3) Uani 1 1 d . U . . .
H5A H 0.5196 0.3311 0.4775 0.020 Uiso 1 1 calc R U . . .
H5B H 0.6149 0.3355 0.4507 0.020 Uiso 1 1 calc R U . . .
C6 C 0.44415(14) 0.57438(12) 0.40311(8) 0.0309(4) Uani 1 1 d . U . . .
H6A H 0.5012 0.6056 0.3993 0.046 Uiso 1 1 calc R U . . .
H6B H 0.4126 0.5980 0.4341 0.046 Uiso 1 1 calc R U . . .
H6C H 0.4081 0.5840 0.3713 0.046 Uiso 1 1 calc R U . . .
C7 C 0.60834(12) 0.50475(11) 0.44979(7) 0.0241(3) Uani 1 1 d . U . . .
H7A H 0.6182 0.5510 0.4228 0.036 Uiso 1 1 calc R U . . .
H7B H 0.6636 0.4714 0.4557 0.036 Uiso 1 1 calc R U . . .
H7C H 0.5896 0.5333 0.4829 0.036 Uiso 1 1 calc R U . . .
C11 C 0.28610(10) 0.27422(12) 0.31820(7) 0.0234(3) Uani 1 1 d . U . . .
C12 C 0.26801(13) 0.18448(15) 0.29128(9) 0.0360(5) Uani 1 1 d . U . . .
H12A H 0.2622 0.1374 0.3182 0.054 Uiso 1 1 calc R U . . .
H12B H 0.3174 0.1698 0.2675 0.054 Uiso 1 1 calc R U . . .
H12C H 0.2127 0.1884 0.2708 0.054 Uiso 1 1 calc R U . . .
C13 C 0.20863(12) 0.29568(14) 0.35543(8) 0.0313(4) Uani 1 1 d . U . . .
H13A H 0.2019 0.2471 0.3813 0.047 Uiso 1 1 calc R U . . .
H13B H 0.1537 0.3015 0.3348 0.047 Uiso 1 1 calc R U . . .
H13C H 0.2206 0.3522 0.3740 0.047 Uiso 1 1 calc R U . . .
C14 C 0.29338(14) 0.34756(16) 0.27584(8) 0.0392(5) Uani 1 1 d . U . . .
H14A H 0.3051 0.4055 0.2929 0.059 Uiso 1 1 calc R U . . .
H14B H 0.2375 0.3510 0.2559 0.059 Uiso 1 1 calc R U . . .
H14C H 0.3422 0.3331 0.2516 0.059 Uiso 1 1 calc R U . . .
C20 C 0.4517(3) 0.0688(3) 0.41033(18) 0.0203(7) Uani 0.680(7) 1 d . U P A 1
C21 C 0.5395(3) 0.0720(3) 0.4317(2) 0.0217(8) Uani 0.680(7) 1 d . U P A 1
C22 C 0.5403(3) 0.1368(4) 0.4726(2) 0.0231(9) Uani 0.680(7) 1 d . U P A 1
C23 C 0.4518(4) 0.1700(4) 0.47915(18) 0.0225(8) Uani 0.680(7) 1 d . U P A 1
C24 C 0.3977(3) 0.1277(3) 0.44091(17) 0.0198(7) Uani 0.680(7) 1 d . U P A 1
C25 C 0.4176(3) 0.0054(3) 0.36876(15) 0.0426(11) Uani 0.680(7) 1 d . U P A 1
H25A H 0.3576 -0.0146 0.3783 0.064 Uiso 0.680(7) 1 calc R U P A 1
H25B H 0.4572 -0.0468 0.3664 0.064 Uiso 0.680(7) 1 calc R U P A 1
H25C H 0.4157 0.0361 0.3345 0.064 Uiso 0.680(7) 1 calc R U P A 1
C26 C 0.6113(3) 0.0043(3) 0.4233(2) 0.0503(13) Uani 0.680(7) 1 d . U P A 1
H26A H 0.6115 -0.0385 0.4528 0.076 Uiso 0.680(7) 1 calc R U P A 1
H26B H 0.6689 0.0348 0.4215 0.076 Uiso 0.680(7) 1 calc R U P A 1
H26C H 0.6005 -0.0279 0.3901 0.076 Uiso 0.680(7) 1 calc R U P A 1
C27 C 0.6169(3) 0.1569(4) 0.5087(2) 0.0549(15) Uani 0.680(7) 1 d . U P A 1
H27A H 0.6229 0.1085 0.5348 0.082 Uiso 0.680(7) 1 calc R U P A 1
H27B H 0.6061 0.2138 0.5271 0.082 Uiso 0.680(7) 1 calc R U P A 1
H27C H 0.6717 0.1615 0.4879 0.082 Uiso 0.680(7) 1 calc R U P A 1
C28 C 0.4158(4) 0.2267(3) 0.52310(19) 0.0545(15) Uani 0.680(7) 1 d . U P A 1
H28A H 0.3770 0.1902 0.5456 0.082 Uiso 0.680(7) 1 calc R U P A 1
H28B H 0.3817 0.2767 0.5082 0.082 Uiso 0.680(7) 1 calc R U P A 1
H28C H 0.4652 0.2503 0.5443 0.082 Uiso 0.680(7) 1 calc R U P A 1
C29 C 0.2990(2) 0.1331(4) 0.43917(18) 0.0446(11) Uani 0.680(7) 1 d . U P A 1
H29A H 0.2737 0.0893 0.4639 0.067 Uiso 0.680(7) 1 calc R U P A 1
H29B H 0.2783 0.1198 0.4032 0.067 Uiso 0.680(7) 1 calc R U P A 1
H29C H 0.2799 0.1936 0.4492 0.067 Uiso 0.680(7) 1 calc R U P A 1
C20A C 0.4816(7) 0.0589(6) 0.4130(4) 0.0221(15) Uani 0.320(7) 1 d . U P A 2
C21A C 0.5501(7) 0.0877(7) 0.4451(4) 0.0204(16) Uani 0.320(7) 1 d . U P A 2
C22A C 0.5190(8) 0.1512(8) 0.4796(4) 0.0227(17) Uani 0.320(7) 1 d . U P A 2
C23A C 0.4287(7) 0.1635(8) 0.4689(4) 0.0256(18) Uani 0.320(7) 1 d . U P A 2
C24A C 0.4067(6) 0.1044(6) 0.4289(4) 0.0234(16) Uani 0.320(7) 1 d . U P A 2
C25A C 0.4732(10) -0.0223(5) 0.3760(3) 0.058(3) Uani 0.320(7) 1 d . U P A 2
H25D H 0.4275 -0.0631 0.3896 0.086 Uiso 0.320(7) 1 calc R U P A 2
H25E H 0.5304 -0.0538 0.3742 0.086 Uiso 0.320(7) 1 calc R U P A 2
H25F H 0.4564 -0.0018 0.3405 0.086 Uiso 0.320(7) 1 calc R U P A 2
C26A C 0.6383(6) 0.0324(7) 0.4490(5) 0.049(3) Uani 0.320(7) 1 d . U P A 2
H26D H 0.6307 -0.0163 0.4747 0.074 Uiso 0.320(7) 1 calc R U P A 2
H26E H 0.6867 0.0719 0.4606 0.074 Uiso 0.320(7) 1 calc R U P A 2
H26F H 0.6527 0.0071 0.4143 0.074 Uiso 0.320(7) 1 calc R U P A 2
C27A C 0.5784(10) 0.1821(7) 0.5252(4) 0.058(3) Uani 0.320(7) 1 d . U P A 2
H27D H 0.5887 0.1318 0.5495 0.087 Uiso 0.320(7) 1 calc R U P A 2
H27E H 0.5492 0.2312 0.5443 0.087 Uiso 0.320(7) 1 calc R U P A 2
H27F H 0.6355 0.2030 0.5110 0.087 Uiso 0.320(7) 1 calc R U P A 2
C28A C 0.3701(10) 0.2232(8) 0.5029(6) 0.077(4) Uani 0.320(7) 1 d . U P A 2
H28D H 0.3339 0.1859 0.5265 0.116 Uiso 0.320(7) 1 calc R U P A 2
H28E H 0.3311 0.2590 0.4801 0.116 Uiso 0.320(7) 1 calc R U P A 2
H28F H 0.4075 0.2634 0.5241 0.116 Uiso 0.320(7) 1 calc R U P A 2
C29A C 0.3088(6) 0.0860(9) 0.4163(6) 0.074(4) Uani 0.320(7) 1 d . U P A 2
H29D H 0.2831 0.0482 0.4442 0.111 Uiso 0.320(7) 1 calc R U P A 2
H29E H 0.3043 0.0550 0.3822 0.111 Uiso 0.320(7) 1 calc R U P A 2
H29F H 0.2763 0.1429 0.4146 0.111 Uiso 0.320(7) 1 calc R U P A 2
C30 C 0.57596(11) 0.30620(11) 0.30418(6) 0.0209(3) Uani 1 1 d . U . . .
C31 C 0.64807(10) 0.29749(11) 0.34042(6) 0.0195(3) Uani 1 1 d . U . . .
C32 C 0.66845(10) 0.20541(11) 0.34529(7) 0.0213(3) Uani 1 1 d . U . . .
C33 C 0.61082(11) 0.15696(11) 0.31179(7) 0.0224(3) Uani 1 1 d . U . . .
C34 C 0.55411(11) 0.21810(12) 0.28649(6) 0.0220(3) Uani 1 1 d . U . . .
C35 C 0.54055(14) 0.39342(13) 0.28272(8) 0.0330(4) Uani 1 1 d . U . . .
H35A H 0.5804 0.4157 0.2550 0.049 Uiso 1 1 calc R U . . .
H35B H 0.5370 0.4376 0.3114 0.049 Uiso 1 1 calc R U . . .
H35C H 0.4811 0.3837 0.2678 0.049 Uiso 1 1 calc R U . . .
C36 C 0.70518(13) 0.37208(13) 0.36094(8) 0.0320(4) Uani 1 1 d . U . . .
H36A H 0.7593 0.3764 0.3395 0.048 Uiso 1 1 calc R U . . .
H36B H 0.7213 0.3599 0.3979 0.048 Uiso 1 1 calc R U . . .
H36C H 0.6724 0.4288 0.3589 0.048 Uiso 1 1 calc R U . . .
C37 C 0.75097(13) 0.17162(16) 0.37273(9) 0.0365(5) Uani 1 1 d . U . . .
H37A H 0.8034 0.2009 0.3575 0.055 Uiso 1 1 calc R U . . .
H37B H 0.7557 0.1065 0.3679 0.055 Uiso 1 1 calc R U . . .
H37C H 0.7474 0.1855 0.4106 0.055 Uiso 1 1 calc R U . . .
C38 C 0.62085(16) 0.05977(13) 0.29506(9) 0.0392(5) Uani 1 1 d . U . . .
H38A H 0.6408 0.0572 0.2581 0.059 Uiso 1 1 calc R U . . .
H38B H 0.5635 0.0291 0.2984 0.059 Uiso 1 1 calc R U . . .
H38C H 0.6648 0.0302 0.3178 0.059 Uiso 1 1 calc R U . . .
C39 C 0.49430(14) 0.19470(18) 0.24064(8) 0.0384(5) Uani 1 1 d . U . . .
H39A H 0.5301 0.1881 0.2084 0.058 Uiso 1 1 calc R U . . .
H39B H 0.4505 0.2427 0.2355 0.058 Uiso 1 1 calc R U . . .
H39C H 0.4634 0.1381 0.2481 0.058 Uiso 1 1 calc R U . . .

loop_
_atom_site_aniso_label
_atom_site_aniso_U_11
_atom_site_aniso_U_22
_atom_site_aniso_U_33
_atom_site_aniso_U_23
_atom_site_aniso_U_13
_atom_site_aniso_U_12
Zr 0.01054(6) 0.01168(6) 0.01106(6) 0.00025(5) -0.00019(4) -0.00124(4)
N1 0.0118(5) 0.0223(6) 0.0153(6) 0.0001(5) -0.0014(4) -0.0001(5)
C1 0.0151(6) 0.0178(6) 0.0176(7) 0.0003(5) -0.0008(5) 0.0008(5)
C2 0.0204(7) 0.0194(7) 0.0329(9) -0.0040(6) -0.0049(6) 0.0061(6)
C3 0.0260(8) 0.0148(6) 0.0194(7) -0.0024(6) 0.0019(6) 0.0008(6)
C4 0.0214(7) 0.0160(6) 0.0132(6) -0.0027(5) 0.0039(5) -0.0042(5)
C5 0.0181(7) 0.0163(7) 0.0147(6) -0.0004(5) -0.0023(5) -0.0028(5)
C6 0.0382(10) 0.0187(8) 0.0357(10) 0.0008(7) 0.0028(8) 0.0043(7)
C7 0.0271(8) 0.0191(7) 0.0261(8) -0.0060(6) 0.0050(7) -0.0092(6)
C11 0.0137(6) 0.0339(9) 0.0226(7) -0.0002(7) -0.0064(5) 0.0005(6)
C12 0.0214(9) 0.0494(12) 0.0372(11) -0.0160(9) -0.0092(7) -0.0029(8)
C13 0.0152(7) 0.0423(11) 0.0363(10) -0.0046(8) -0.0031(7) 0.0051(7)
C14 0.0288(10) 0.0568(14) 0.0320(10) 0.0137(10) -0.0131(8) 0.0004(9)
C20 0.0238(17) 0.0156(14) 0.0215(13) 0.0024(10) 0.0019(14) -0.0103(13)
C21 0.0241(18) 0.0142(16) 0.027(2) 0.0068(13) 0.0072(14) 0.0025(12)
C22 0.0216(17) 0.027(2) 0.020(2) 0.0113(15) -0.0043(13) -0.0056(13)
C23 0.034(2) 0.0176(13) 0.0159(15) 0.0016(11) 0.0057(13) -0.0076(15)
C24 0.0163(12) 0.0194(18) 0.0238(17) 0.0061(12) 0.0082(11) 0.0002(11)
C25 0.066(3) 0.0273(17) 0.0347(17) -0.0054(13) 0.0057(17) -0.0247(17)
C26 0.046(2) 0.038(2) 0.066(3) 0.031(2) 0.023(2) 0.0231(18)
C27 0.056(3) 0.070(4) 0.039(2) 0.032(2) -0.0264(19) -0.030(2)
C28 0.098(4) 0.0294(18) 0.036(2) -0.0061(17) 0.040(2) -0.017(2)
C29 0.0202(14) 0.059(3) 0.055(2) 0.030(2) 0.0085(13) -0.0019(15)
C20A 0.031(4) 0.016(2) 0.019(3) 0.0017(18) 0.002(3) -0.002(3)
C21A 0.021(3) 0.019(3) 0.021(4) 0.006(2) -0.001(2) -0.002(2)
C22A 0.041(5) 0.017(3) 0.010(2) 0.001(2) 0.000(3) -0.007(3)
C23A 0.032(4) 0.019(3) 0.026(4) 0.008(3) 0.016(3) 0.004(3)
C24A 0.015(3) 0.020(4) 0.035(4) 0.011(3) -0.003(2) -0.003(2)
C25A 0.121(9) 0.021(3) 0.031(4) -0.007(3) 0.012(5) -0.022(4)
C26A 0.036(4) 0.048(5) 0.064(6) 0.038(4) 0.014(3) 0.018(3)
C27A 0.108(9) 0.038(5) 0.028(4) 0.014(3) -0.030(5) -0.031(5)
C28A 0.115(9) 0.032(4) 0.085(8) 0.029(5) 0.083(7) 0.031(6)
C29A 0.032(4) 0.062(6) 0.128(10) 0.062(6) -0.026(5) -0.026(4)
C30 0.0202(7) 0.0229(7) 0.0197(7) 0.0074(6) 0.0085(6) 0.0049(6)
C31 0.0173(7) 0.0217(7) 0.0197(7) -0.0043(6) 0.0065(6) -0.0067(5)
C32 0.0159(7) 0.0248(8) 0.0233(8) 0.0044(6) 0.0044(6) 0.0037(5)
C33 0.0245(8) 0.0183(7) 0.0243(8) -0.0030(6) 0.0108(6) -0.0017(6)
C34 0.0182(7) 0.0330(8) 0.0147(7) -0.0044(6) 0.0034(5) -0.0063(6)
C35 0.0348(10) 0.0307(9) 0.0333(10) 0.0143(8) 0.0105(8) 0.0102(8)
C36 0.0279(9) 0.0343(10) 0.0339(10) -0.0113(8) 0.0115(8) -0.0153(8)
C37 0.0203(8) 0.0455(12) 0.0438(11) 0.0137(10) 0.0004(8) 0.0069(8)
C38 0.0526(13) 0.0210(8) 0.0440(12) -0.0061(8) 0.0241(10) -0.0042(8)
C39 0.0309(10) 0.0627(14) 0.0216(9) -0.0122(9) 0.0002(7) -0.0057(9)

loop_
_atom_type_symbol
_atom_type_description
_atom_type_scat_dispersion_real
_atom_type_scat_dispersion_imag
_atom_type_scat_source
C C 0.0033 0.0016 'International Tables Vol C Tables 4.2.6.8 and 6.1.1.4'
H H 0.0000 0.0000 'International Tables Vol C Tables 4.2.6.8 and 6.1.1.4'
N N 0.0061 0.0033 'International Tables Vol C Tables 4.2.6.8 and 6.1.1.4'
Zr Zr -2.9673 0.5597 'International Tables Vol C Tables 4.2.6.8 and 6.1.1.4'

loop_
_geom_angle_atom_site_label_1
_geom_angle_atom_site_label_2
_geom_angle_atom_site_label_3
_geom_angle
C1 Zr N1 32.15(5)
C1 Zr C5 73.21(6)
N1 Zr C5 105.32(5)
C1 Zr C20 113.74(11)
N1 Zr C20 92.74(11)
C5 Zr C20 127.40(11)
C1 Zr C34 98.30(6)
N1 Zr C34 81.89(5)
C5 Zr C34 123.80(5)
C20 Zr C34 107.22(11)
C1 Zr C30 83.92(5)
N1 Zr C30 84.14(5)
C5 Zr C30 92.28(6)
C20 Zr C30 139.18(11)
C34 Zr C30 32.00(5)
C1 Zr C21 139.69(12)
N1 Zr C21 124.80(12)
C5 Zr C21 108.92(11)
C20 Zr C21 32.20(12)
C34 Zr C21 111.19(11)
C30 Zr C21 134.85(12)
C1 Zr C20A 124.2(2)
N1 Zr C20A 103.0(2)
C5 Zr C20A 125.4(2)
C34 Zr C20A 105.7(2)
C30 Zr C20A 136.5(2)
C1 Zr C23A 87.8(2)
N1 Zr C23A 90.2(2)
C5 Zr C23A 82.9(3)
C34 Zr C23A 153.3(3)
C30 Zr C23A 171.3(2)
C20A Zr C23A 51.3(3)
C1 Zr C33 129.66(6)
N1 Zr C33 109.91(5)
C5 Zr C33 125.17(5)
C20 Zr C33 91.58(11)
C34 Zr C33 31.37(6)
C30 Zr C33 52.47(5)
C21 Zr C33 83.39(12)
C20A Zr C33 85.6(2)
C23A Zr C33 136.1(3)
C1 Zr C22 122.11(12)
N1 Zr C22 128.71(11)
C5 Zr C22 78.51(14)
C20 Zr C22 52.90(16)
C34 Zr C22 139.02(12)
C30 Zr C22 147.11(11)
C21 Zr C22 31.59(13)
C33 Zr C22 107.99(12)
C1 Zr C21A 138.5(3)
N1 Zr C21A 130.4(2)
C5 Zr C21A 99.2(2)
C34 Zr C21A 118.2(2)
C30 Zr C21A 137.6(3)
C20A Zr C21A 30.7(2)
C23A Zr C21A 50.7(4)
C33 Zr C21A 88.7(2)
C1 N1 C11 127.75(14)
C1 N1 Zr 66.31(9)
C11 N1 Zr 165.91(11)
N1 C1 C2 135.01(14)
N1 C1 Zr 81.54(9)
C2 C1 Zr 143.41(11)
C1 C2 C3 111.82(14)
C1 C2 H2A 109.3
C3 C2 H2A 109.3
C1 C2 H2B 109.3
C3 C2 H2B 109.3
H2A C2 H2B 107.9
C4 C3 C6 123.75(16)
C4 C3 C2 123.03(14)
C6 C3 C2 112.96(15)
C3 C4 C5 124.73(14)
C3 C4 C7 118.74(14)
C5 C4 C7 116.05(14)
C4 C5 Zr 123.33(10)
C4 C5 H5A 106.5
Zr C5 H5A 106.5
C4 C5 H5B 106.5
Zr C5 H5B 106.5
H5A C5 H5B 106.5
C3 C6 H6A 109.5
C3 C6 H6B 109.5
H6A C6 H6B 109.5
C3 C6 H6C 109.5
H6A C6 H6C 109.5
H6B C6 H6C 109.5
C4 C7 H7A 109.5
C4 C7 H7B 109.5
H7A C7 H7B 109.5
C4 C7 H7C 109.5
H7A C7 H7C 109.5
H7B C7 H7C 109.5
N1 C11 C12 109.01(14)
N1 C11 C13 110.58(14)
C12 C11 C13 108.74(15)
N1 C11 C14 109.91(14)
C12 C11 C14 109.05(17)
C13 C11 C14 109.52(16)
C11 C12 H12A 109.5
C11 C12 H12B 109.5
H12A C12 H12B 109.5
C11 C12 H12C 109.5
H12A C12 H12C 109.5
H12B C12 H12C 109.5
C11 C13 H13A 109.5
C11 C13 H13B 109.5
H13A C13 H13B 109.5
C11 C13 H13C 109.5
H13A C13 H13C 109.5
H13B C13 H13C 109.5
C11 C14 H14A 109.5
C11 C14 H14B 109.5
H14A C14 H14B 109.5
C11 C14 H14C 109.5
H14A C14 H14C 109.5
H14B C14 H14C 109.5
C24 C20 C21 107.6(4)
C24 C20 C25 124.9(4)
C21 C20 C25 126.9(4)
C24 C20 Zr 76.7(2)
C21 C20 Zr 75.4(2)
C25 C20 Zr 120.9(3)
C22 C21 C20 107.8(4)
C22 C21 C26 124.1(4)
C20 C21 C26 126.4(4)
C22 C21 Zr 74.6(3)
C20 C21 Zr 72.4(2)
C26 C21 Zr 130.7(3)
C21 C22 C23 108.3(5)
C21 C22 C27 125.9(4)
C23 C22 C27 125.1(5)
C21 C22 Zr 73.8(3)
C23 C22 Zr 76.2(3)
C27 C22 Zr 123.5(4)
C24 C23 C22 107.7(5)
C24 C23 C28 123.4(5)
C22 C23 C28 128.2(4)
C24 C23 Zr 73.3(2)
C22 C23 Zr 72.3(3)
C28 C23 Zr 127.6(3)
C23 C24 C20 108.4(4)
C23 C24 C29 124.9(4)
C20 C24 C29 125.9(4)
C23 C24 Zr 75.6(3)
C20 C24 Zr 71.4(2)
C29 C24 Zr 126.6(3)
C20 C25 H25A 109.5
C20 C25 H25B 109.5
H25A C25 H25B 109.5
C20 C25 H25C 109.5
H25A C25 H25C 109.5
H25B C25 H25C 109.5
C21 C26 H26A 109.5
C21 C26 H26B 109.5
H26A C26 H26B 109.5
C21 C26 H26C 109.5
H26A C26 H26C 109.5
H26B C26 H26C 109.5
C22 C27 H27A 109.5
C22 C27 H27B 109.5
H27A C27 H27B 109.5
C22 C27 H27C 109.5
H27A C27 H27C 109.5
H27B C27 H27C 109.5
C23 C28 H28A 109.5
C23 C28 H28B 109.5
H28A C28 H28B 109.5
C23 C28 H28C 109.5
H28A C28 H28C 109.5
H28B C28 H28C 109.5
C24 C29 H29A 109.5
C24 C29 H29B 109.5
H29A C29 H29B 109.5
C24 C29 H29C 109.5
H29A C29 H29C 109.5
H29B C29 H29C 109.5
C24A C20A C21A 106.8(9)
C24A C20A C25A 119.9(9)
C21A C20A C25A 131.6(9)
C24A C20A Zr 75.2(5)
C21A C20A Zr 75.0(6)
C25A C20A Zr 126.6(6)
C22A C21A C20A 109.5(10)
C22A C21A C26A 127.8(9)
C20A C21A C26A 120.5(9)
C22A C21A Zr 75.5(7)
C20A C21A Zr 74.2(6)
C26A C21A Zr 130.2(7)
C21A C22A C23A 107.4(10)
C21A C22A C27A 119.2(10)
C23A C22A C27A 132.5(9)
C21A C22A Zr 74.1(6)
C23A C22A Zr 73.6(6)
C27A C22A Zr 126.2(8)
C24A C23A C22A 107.0(9)
C24A C23A C28A 130.4(10)
C22A C23A C28A 122.2(10)
C24A C23A Zr 74.9(6)
C22A C23A Zr 75.4(6)
C28A C23A Zr 121.8(7)
C20A C24A C23A 109.3(9)
C20A C24A C29A 129.7(9)
C23A C24A C29A 119.8(10)
C20A C24A Zr 74.2(5)
C23A C24A Zr 74.3(6)
C29A C24A Zr 127.3(6)
C20A C25A H25D 109.5
C20A C25A H25E 109.5
H25D C25A H25E 109.5
C20A C25A H25F 109.5
H25D C25A H25F 109.5
H25E C25A H25F 109.5
C21A C26A H26D 109.5
C21A C26A H26E 109.5
H26D C26A H26E 109.5
C21A C26A H26F 109.5
H26D C26A H26F 109.5
H26E C26A H26F 109.5
C22A C27A H27D 109.5
C22A C27A H27E 109.5
H27D C27A H27E 109.5
C22A C27A H27F 109.5
H27D C27A H27F 109.5
H27E C27A H27F 109.5
C23A C28A H28D 109.5
C23A C28A H28E 109.5
H28D C28A H28E 109.5
C23A C28A H28F 109.5
H28D C28A H28F 109.5
H28E C28A H28F 109.5
C24A C29A H29D 109.5
C24A C29A H29E 109.5
H29D C29A H29E 109.5
C24A C29A H29F 109.5
H29D C29A H29F 109.5
H29E C29A H29F 109.5
C34 C30 C31 107.04(14)
C34 C30 C35 126.92(17)
C31 C30 C35 125.39(17)
C34 C30 Zr 73.98(9)
C31 C30 Zr 75.03(9)
C35 C30 Zr 123.84(11)
C32 C31 C30 108.05(14)
C32 C31 C36 124.53(16)
C30 C31 C36 126.26(16)
C32 C31 Zr 74.24(9)
C30 C31 Zr 73.13(9)
C36 C31 Zr 128.18(11)
C33 C32 C31 108.17(14)
C33 C32 C37 127.64(17)
C31 C32 C37 122.92(17)
C33 C32 Zr 74.00(9)
C31 C32 Zr 74.38(9)
C37 C32 Zr 127.70(12)
C34 C33 C32 108.35(14)
C34 C33 C38 123.65(18)
C32 C33 C38 126.52(18)
C34 C33 Zr 73.69(9)
C32 C33 Zr 74.59(9)
C38 C33 Zr 128.67(12)
C33 C34 C30 108.38(14)
C33 C34 C39 124.26(17)
C30 C34 C39 126.27(18)
C33 C34 Zr 74.94(9)
C30 C34 Zr 74.02(9)
C39 C34 Zr 126.54(12)
C30 C35 H35A 109.5
C30 C35 H35B 109.5
H35A C35 H35B 109.5
C30 C35 H35C 109.5
H35A C35 H35C 109.5
H35B C35 H35C 109.5
C31 C36 H36A 109.5
C31 C36 H36B 109.5
H36A C36 H36B 109.5
C31 C36 H36C 109.5
H36A C36 H36C 109.5
H36B C36 H36C 109.5
C32 C37 H37A 109.5
C32 C37 H37B 109.5
H37A C37 H37B 109.5
C32 C37 H37C 109.5
H37A C37 H37C 109.5
H37B C37 H37C 109.5
C33 C38 H38A 109.5
C33 C38 H38B 109.5
H38A C38 H38B 109.5
C33 C38 H38C 109.5
H38A C38 H38C 109.5
H38B C38 H38C 109.5
C34 C39 H39A 109.5
C34 C39 H39B 109.5
H39A C39 H39B 109.5
C34 C39 H39C 109.5
H39A C39 H39C 109.5
H39B C39 H39C 109.5

loop_
_geom_bond_atom_site_label_1
_geom_bond_atom_site_label_2
_geom_bond_distance
Zr C1 2.1815(15)
Zr N1 2.3562(13)
Zr C5 2.3798(15)
Zr C20 2.552(4)
Zr C34 2.5835(16)
Zr C30 2.5841(16)
Zr C21 2.591(5)
Zr C20A 2.594(9)
Zr C23A 2.599(11)
Zr C33 2.5994(16)
Zr C22 2.600(6)
Zr C21A 2.604(11)
N1 C1 1.268(2)
N1 C11 1.5075(19)
C1 C2 1.495(2)
C2 C3 1.513(2)
C2 H2A 0.9900
C2 H2B 0.9900
C3 C4 1.351(2)
C3 C6 1.513(2)
C4 C5 1.505(2)
C4 C7 1.523(2)
C5 H5A 0.9900
C5 H5B 0.9900
C6 H6A 0.9800
C6 H6B 0.9800
C6 H6C 0.9800
C7 H7A 0.9800
C7 H7B 0.9800
C7 H7C 0.9800
C11 C12 1.524(3)
C11 C13 1.530(2)
C11 C14 1.533(3)
C12 H12A 0.9800
C12 H12B 0.9800
C12 H12C 0.9800
C13 H13A 0.9800
C13 H13B 0.9800
C13 H13C 0.9800
C14 H14A 0.9800
C14 H14B 0.9800
C14 H14C 0.9800
C20 C24 1.423(5)
C20 C21 1.427(5)
C20 C25 1.503(5)
C21 C22 1.413(6)
C21 C26 1.491(6)
C22 C23 1.428(6)
C22 C27 1.500(6)
C23 C24 1.411(5)
C23 C28 1.496(6)
C24 C29 1.486(5)
C25 H25A 0.9800
C25 H25B 0.9800
C25 H25C 0.9800
C26 H26A 0.9800
C26 H26B 0.9800
C26 H26C 0.9800
C27 H27A 0.9800
C27 H27B 0.9800
C27 H27C 0.9800
C28 H28A 0.9800
C28 H28B 0.9800
C28 H28C 0.9800
C29 H29A 0.9800
C29 H29B 0.9800
C29 H29C 0.9800
C20A C24A 1.374(10)
C20A C21A 1.378(11)
C20A C25A 1.533(11)
C21A C22A 1.370(11)
C21A C26A 1.563(13)
C22A C23A 1.395(13)
C22A C27A 1.527(14)
C23A C24A 1.381(12)
C23A C28A 1.518(13)
C24A C29A 1.530(12)
C25A H25D 0.9800
C25A H25E 0.9800
C25A H25F 0.9800
C26A H26D 0.9800
C26A H26E 0.9800
C26A H26F 0.9800
C27A H27D 0.9800
C27A H27E 0.9800
C27A H27F 0.9800
C28A H28D 0.9800
C28A H28E 0.9800
C28A H28F 0.9800
C29A H29D 0.9800
C29A H29E 0.9800
C29A H29F 0.9800
C30 C34 1.424(2)
C30 C31 1.424(2)
C30 C35 1.505(2)
C31 C32 1.410(2)
C31 C36 1.496(2)
C32 C33 1.409(2)
C32 C37 1.507(2)
C33 C34 1.401(2)
C33 C38 1.515(2)
C34 C39 1.507(2)
C35 H35A 0.9800
C35 H35B 0.9800
C35 H35C 0.9800
C36 H36A 0.9800
C36 H36B 0.9800
C36 H36C 0.9800
C37 H37A 0.9800
C37 H37B 0.9800
C37 H37C 0.9800
C38 H38A 0.9800
C38 H38B 0.9800
C38 H38C 0.9800
C39 H39A 0.9800
C39 H39B 0.9800
C39 H39C 0.9800
